data_2014113
loop_
_publ_author_name
Vasu
'K. A. Nirmala'
'Deepak Chopra'
'S. Mohan'
J.Saravanan

_publ_section_title
;
 Two biologically active thiophene-3-carboxamide derivatives
;
_journal_issue 9
_journal_name_full 'Acta Crystallographica Section C'
_journal_page_first o636
_journal_page_last o638
_journal_paper_doi 10.1107/S0108270104016014
_journal_volume 60
_journal_year 2004
_chemical_formula_iupac 'C24 H24 N2 O2 S'
_chemical_formula_moiety 'C24 H24 N2 O2 S'
_chemical_formula_sum 'C24 H24 N2 O2 S'
_chemical_formula_weight 404.52
_chemical_name_systematic
;
2-{[1(E)-(4-methoxyphenyl)methylene]amino}-N-(3-methylphenyl)-4,5,6,7-
tetrahydro-1-benzothiophene-3-carboxamide
;
_space_group_IT_number 14
_symmetry_cell_setting monoclinic
_symmetry_space_group_name_Hall '-P 2yn'
_symmetry_space_group_name_H-M 'P 1 21/n 1'
_atom_sites_solution_hydrogens geom
_atom_sites_solution_primary direct
_atom_sites_solution_secondary difmap
_cell_angle_alpha 90
_cell_angle_beta 96.994(10)
_cell_angle_gamma 90
_cell_formula_units_Z 4
_cell_length_a 8.184(5)
_cell_length_b 19.786(11)
_cell_length_c 12.884(7)
_cell_measurement_reflns_used 265
_cell_measurement_temperature 293(2)
_cell_measurement_theta_max 26.4
_cell_measurement_theta_min 1.5
_cell_volume 2071(2)
_computing_cell_refinement SMART
_computing_data_collection 'SMART (Bruker, 1998)'
_computing_data_reduction 'SAINT (Bruker, 1998)'
_computing_molecular_graphics 'Ortep-3 for Windows (Farrugia, 1997) and CAMERON (Watkin et al., 1993)'
_computing_publication_material 'PLATON (Spek, 2003)'
_computing_structure_refinement 'SHELXL97 (Sheldrick, 1997)'
_computing_structure_solution 'SIR92 (Altomare et al., 1993)'
_diffrn_ambient_temperature 293(2)
_diffrn_measured_fraction_theta_full 0.977
_diffrn_measured_fraction_theta_max 0.977
_diffrn_measurement_device_type 'Bruker SMART CCD area-detector'
_diffrn_measurement_method '\f and \w scans'
_diffrn_radiation_monochromator graphite
_diffrn_radiation_source 'fine-focus sealed tube'
_diffrn_radiation_type MoKa
_diffrn_radiation_wavelength 0.71073
_diffrn_reflns_av_R_equivalents 0.0163
_diffrn_reflns_av_sigmaI/netI 0.0150
_diffrn_reflns_limit_h_max 10
_diffrn_reflns_limit_h_min -10
_diffrn_reflns_limit_k_max 24
_diffrn_reflns_limit_k_min -24
_diffrn_reflns_limit_l_max 15
_diffrn_reflns_limit_l_min -15
_diffrn_reflns_number 15741
_diffrn_reflns_reduction_process
;
 ?
;
_diffrn_reflns_theta_full 26.37
_diffrn_reflns_theta_max 26.37
_diffrn_reflns_theta_min 1.90
_exptl_absorpt_coefficient_mu 0.179
_exptl_absorpt_correction_T_max 0.9754
_exptl_absorpt_correction_T_min 0.9266
_exptl_absorpt_correction_type multi-scan
_exptl_absorpt_process_details '(SADABS; Sheldrick, 1997)'
_exptl_crystal_colour yellow
_exptl_crystal_density_diffrn 1.297
_exptl_crystal_density_method 'Not Measured'
_exptl_crystal_description block
_exptl_crystal_F_000 856
_exptl_crystal_size_max 0.33
_exptl_crystal_size_mid 0.28
_exptl_crystal_size_min 0.14
_refine_diff_density_max 0.207
_refine_diff_density_min -0.213
_refine_ls_extinction_method none
_refine_ls_goodness_of_fit_ref 0.825
_refine_ls_hydrogen_treatment mixed
_refine_ls_matrix_type full
_refine_ls_number_parameters 336
_refine_ls_number_reflns 4130
_refine_ls_number_restraints 0
_refine_ls_restrained_S_all 0.825
_refine_ls_R_factor_all 0.0469
_refine_ls_R_factor_gt 0.0394
_refine_ls_shift/su_max 0.000
_refine_ls_shift/su_mean 0.000
_refine_ls_structure_factor_coef Fsqd
_refine_ls_weighting_details 'calc w=1/[\s^2^(Fo^2^)+(0.0928P)^2^+0.6468P] where P=(Fo^2^+2Fc^2^)/3'
_refine_ls_weighting_scheme calc
_refine_ls_wR_factor_gt 0.1103
_refine_ls_wR_factor_ref 0.1193
_reflns_number_gt 3501
_reflns_number_total 4130
_reflns_threshold_expression I>2\s(I)
_cod_data_source_file de1249.cif
_cod_data_source_block I
_cod_depositor_comments
;
The following automatic conversions were performed:
'_symmetry_cell_setting' value 'Monoclinic' changed to 'monoclinic'
according to '/home/saulius/struct/CIF-dictionaries/cif_core.dic'
dictionary named 'cif_core.dic' version 2.4.1 from 2010-06-29.

Automatic conversion script
Id: cif_fix_enum 1527 2010-12-29 10:47:43Z saulius 

The following automatic conversions were performed:

'_symmetry_cell_setting' value 'Monoclinic' changed to 'monoclinic'
according to /home/saulius/struct/CIF-dictionaries/cif_core.dic
dictionary named 'cif_core.dic' version 2.4.1 from 2010-06-29.

Automatic conversion script
Id: cif_fix_values 1715 2011-07-08 13:25:40Z adriana 
;
_cod_original_sg_symbol_H-M 'P 21/n'
_cod_database_code 2014113
_cod_database_fobs_code 2014113

loop_
_symmetry_equiv_pos_as_xyz
x,y,z
1/2-x,1/2+y,1/2-z
-x,-y,-z
1/2+x,1/2-y,1/2+z

loop_
_atom_site_label
_atom_site_fract_x
_atom_site_fract_y
_atom_site_fract_z
_atom_site_U_iso_or_equiv
_atom_site_adp_type
_atom_site_calc_flag
_atom_site_refinement_flags
_atom_site_occupancy
_atom_site_disorder_assembly
_atom_site_disorder_group
_atom_site_type_symbol
S1 0.31834(5) 1.09418(2) 0.66002(3) 0.04950(15) Uani d . 1 . . S
N1 0.26063(17) 0.90929(7) 0.43964(10) 0.0431(3) Uani d . 1 . . N
N2 0.18060(15) 1.04305(6) 0.47033(9) 0.0408(3) Uani d . 1 . . N
O1 0.46000(15) 0.86340(6) 0.55710(9) 0.0559(3) Uani d . 1 . . O
O2 -0.26098(17) 1.15638(7) 0.06445(10) 0.0671(4) Uani d . 1 . . O
C1 0.6648(2) 1.01489(11) 0.88427(15) 0.0631(5) Uani d . 1 . . C
C2 0.6072(3) 0.94259(11) 0.86943(13) 0.0613(5) Uani d . 1 . . C
C3 0.5615(2) 0.92420(9) 0.75396(12) 0.0470(4) Uani d . 1 . . C
C4 0.45939(17) 0.97889(7) 0.69551(11) 0.0397(3) Uani d . 1 . . C
C5 0.44588(19) 1.04090(8) 0.73918(11) 0.0450(3) Uani d . 1 . . C
C6 0.5293(3) 1.06461(11) 0.84331(13) 0.0587(5) Uani d . 1 . . C
C7 0.36684(17) 0.97358(7) 0.59301(10) 0.0374(3) Uani d . 1 . . C
C8 0.28054(18) 1.03229(7) 0.56420(11) 0.0395(3) Uani d . 1 . . C
C9 0.36850(18) 0.91046(7) 0.52908(11) 0.0390(3) Uani d . 1 . . C
C10 0.22774(18) 0.85674(7) 0.36638(11) 0.0398(3) Uani d . 1 . . C
C11 0.3089(2) 0.79443(8) 0.37271(14) 0.0511(4) Uani d . 1 . . C
C12 0.2640(2) 0.74679(9) 0.29545(16) 0.0605(5) Uani d . 1 . . C
C13 0.1442(2) 0.75931(9) 0.21289(15) 0.0590(5) Uani d . 1 . . C
C14 0.0628(2) 0.82092(9) 0.20525(12) 0.0509(4) Uani d . 1 . . C
C15 0.1051(2) 0.86859(8) 0.28341(12) 0.0453(3) Uani d . 1 . . C
C16 -0.0675(3) 0.83685(12) 0.11502(16) 0.0750(6) Uani d . 1 . . C
C17 0.09460(19) 1.09680(7) 0.45389(12) 0.0431(3) Uani d . 1 . . C
C18 -0.00336(18) 1.11176(7) 0.35466(11) 0.0411(3) Uani d . 1 . . C
C19 -0.0968(2) 1.17075(8) 0.34186(13) 0.0492(4) Uani d . 1 . . C
C20 -0.1848(2) 1.18775(8) 0.24655(14) 0.0521(4) Uani d . 1 . . C
C21 -0.18149(19) 1.14495(8) 0.16207(12) 0.0486(4) Uani d . 1 . . C
C22 -0.0914(2) 1.08498(8) 0.17380(14) 0.0530(4) Uani d . 1 . . C
C23 -0.0046(2) 1.06899(8) 0.26805(13) 0.0469(4) Uani d . 1 . . C
C24 -0.3444(4) 1.21875(12) 0.04489(19) 0.0945(8) Uani d . 1 . . C
H1N 0.210(2) 0.9460(10) 0.4253(13) 0.048(5) Uiso d . 1 . . H
H1A 0.695(3) 1.0242(11) 0.9556(19) 0.074(6) Uiso d . 1 . . H
H1B 0.764(3) 1.0242(10) 0.8420(17) 0.069(6) Uiso d . 1 . . H
H2A 0.510(3) 0.9373(11) 0.9035(16) 0.068(6) Uiso d . 1 . . H
H2B 0.696(3) 0.9111(11) 0.8987(18) 0.080(7) Uiso d . 1 . . H
H3A 0.501(2) 0.8822(10) 0.7473(14) 0.053(5) Uiso d . 1 . . H
H3B 0.664(2) 0.9175(9) 0.7196(14) 0.051(5) Uiso d . 1 . . H
H6A 0.444(3) 1.0669(11) 0.8892(16) 0.069(6) Uiso d . 1 . . H
H6B 0.581(3) 1.1096(12) 0.8331(17) 0.078(6) Uiso d . 1 . . H
H11 0.394(2) 0.7860(10) 0.4288(16) 0.064(5) Uiso d . 1 . . H
H12 0.318(2) 0.7058(11) 0.2997(15) 0.065(5) Uiso d . 1 . . H
H13 0.116(2) 0.7257(11) 0.1608(17) 0.072(6) Uiso d . 1 . . H
H15 0.050(2) 0.9108(9) 0.2819(14) 0.048(5) Uiso d . 1 . . H
H16A -0.0158 0.8529 0.0567 0.112 Uiso calc R 1 . . H
H16B -0.1401 0.8710 0.1360 0.112 Uiso calc R 1 . . H
H16C -0.1294 0.7967 0.0951 0.112 Uiso calc R 1 . . H
H17 0.093(2) 1.1307(10) 0.5055(14) 0.056(5) Uiso d . 1 . . H
H19 -0.099(2) 1.1988(10) 0.4030(14) 0.060(5) Uiso d . 1 . . H
H20 -0.248(2) 1.2285(10) 0.2418(15) 0.066(5) Uiso d . 1 . . H
H22 -0.094(2) 1.0551(11) 0.1102(17) 0.073(6) Uiso d . 1 . . H
H23 0.056(2) 1.0278(10) 0.2743(15) 0.061(5) Uiso d . 1 . . H
H24A -0.4330 1.2217 0.0871 0.142 Uiso calc R 1 . . H
H24B -0.3877 1.2214 -0.0277 0.142 Uiso calc R 1 . . H
H24C -0.2689 1.2554 0.0620 0.142 Uiso calc R 1 . . H

loop_
_atom_site_aniso_label
_atom_site_aniso_U_11
_atom_site_aniso_U_22
_atom_site_aniso_U_33
_atom_site_aniso_U_12
_atom_site_aniso_U_13
_atom_site_aniso_U_23
S1 0.0613(3) 0.0445(2) 0.0409(2) 0.00384(17) -0.00092(17) -0.01009(15)
N1 0.0533(7) 0.0358(7) 0.0379(7) 0.0037(5) -0.0041(5) -0.0046(5)
N2 0.0464(7) 0.0379(6) 0.0370(6) -0.0003(5) 0.0005(5) -0.0001(5)
O1 0.0697(7) 0.0483(6) 0.0456(6) 0.0140(5) -0.0104(5) -0.0045(5)
O2 0.0793(9) 0.0609(8) 0.0546(7) 0.0138(6) -0.0180(6) 0.0023(6)
C1 0.0641(11) 0.0803(13) 0.0409(9) -0.0018(9) -0.0103(8) -0.0133(9)
C2 0.0683(12) 0.0745(13) 0.0376(9) 0.0022(10) -0.0073(8) 0.0013(8)
C3 0.0496(9) 0.0527(9) 0.0367(8) -0.0012(7) -0.0031(6) 0.0010(7)
C4 0.0417(7) 0.0465(8) 0.0309(7) -0.0050(6) 0.0040(5) -0.0014(6)
C5 0.0487(8) 0.0524(9) 0.0336(7) -0.0027(7) 0.0033(6) -0.0048(6)
C6 0.0642(11) 0.0709(12) 0.0390(8) 0.0001(9) -0.0017(8) -0.0167(8)
C7 0.0407(7) 0.0395(7) 0.0317(7) -0.0037(6) 0.0035(5) -0.0005(5)
C8 0.0447(8) 0.0399(7) 0.0335(7) -0.0045(6) 0.0037(6) -0.0037(5)
C9 0.0440(7) 0.0395(7) 0.0332(7) -0.0034(6) 0.0034(6) 0.0001(5)
C10 0.0452(8) 0.0362(7) 0.0381(7) -0.0060(6) 0.0058(6) -0.0043(6)
C11 0.0558(9) 0.0428(8) 0.0531(9) 0.0010(7) 0.0001(7) -0.0054(7)
C12 0.0693(11) 0.0400(9) 0.0713(12) 0.0024(8) 0.0050(9) -0.0133(8)
C13 0.0710(11) 0.0495(9) 0.0565(10) -0.0117(8) 0.0074(8) -0.0208(8)
C14 0.0560(9) 0.0548(9) 0.0411(8) -0.0120(7) 0.0026(7) -0.0085(7)
C15 0.0524(9) 0.0412(8) 0.0409(8) -0.0020(7) 0.0007(6) -0.0039(6)
C16 0.0839(14) 0.0835(14) 0.0523(10) -0.0080(11) -0.0133(10) -0.0149(10)
C17 0.0493(8) 0.0377(8) 0.0418(8) -0.0027(6) 0.0036(6) -0.0036(6)
C18 0.0423(7) 0.0360(7) 0.0443(8) -0.0021(6) 0.0027(6) 0.0003(6)
C19 0.0560(9) 0.0398(8) 0.0504(9) 0.0034(7) 0.0006(7) -0.0056(7)
C20 0.0560(9) 0.0403(8) 0.0578(10) 0.0089(7) -0.0021(7) 0.0005(7)
C21 0.0468(8) 0.0461(9) 0.0501(9) 0.0004(6) -0.0047(7) 0.0027(7)
C22 0.0603(10) 0.0474(9) 0.0483(9) 0.0051(7) -0.0054(7) -0.0075(7)
C23 0.0523(9) 0.0376(8) 0.0491(9) 0.0065(7) -0.0016(7) -0.0017(6)
C24 0.124(2) 0.0772(15) 0.0719(14) 0.0388(14) -0.0281(14) 0.0094(11)

loop_
_atom_type_symbol
_atom_type_description
_atom_type_scat_dispersion_real
_atom_type_scat_dispersion_imag
_atom_type_scat_source
S S 0.1246 0.1234 'International Tables Vol C Tables 4.2.6.8 and 6.1.1.4'
O O 0.0106 0.0060 'International Tables Vol C Tables 4.2.6.8 and 6.1.1.4'
N N 0.0061 0.0033 'International Tables Vol C Tables 4.2.6.8 and 6.1.1.4'
H H 0.0000 0.0000 'International Tables Vol C Tables 4.2.6.8 and 6.1.1.4'
C C 0.0033 0.0016 'International Tables Vol C Tables 4.2.6.8 and 6.1.1.4'

loop_
_geom_angle_atom_site_label_1
_geom_angle_atom_site_label_2
_geom_angle_atom_site_label_3
_geom_angle
C5 S1 C8 91.83(8)
C9 N1 C10 129.07(13)
C9 N1 H1N 114.8(12)
C10 N1 H1N 116.1(12)
C17 N2 C8 121.65(13)
C8 C7 C4 112.17(12)
C8 C7 C9 126.17(12)
C4 C7 C9 121.67(13)
O1 C9 N1 123.17(13)
O1 C9 C7 121.31(13)
N1 C9 C7 115.51(13)
C7 C8 N2 125.97(12)
C7 C8 S1 111.04(11)
N2 C8 S1 122.96(11)
C19 C18 C23 117.46(14)
C19 C18 C17 120.67(14)
C23 C18 C17 121.84(14)
C5 C4 C7 112.59(13)
C5 C4 C3 120.52(14)
C7 C4 C3 126.89(13)
C15 C10 C11 119.04(14)
C15 C10 N1 116.80(13)
C11 C10 N1 124.16(14)
N2 C17 C18 123.26(14)
N2 C17 H17 121.9(11)
C18 C17 H17 114.8(11)
C20 C19 C18 121.73(15)
C20 C19 H19 121.5(11)
C18 C19 H19 116.8(11)
C21 O2 C24 118.29(15)
O2 C21 C20 124.91(15)
O2 C21 C22 115.32(15)
C20 C21 C22 119.77(15)
C14 C15 C10 122.22(15)
C14 C15 H15 120.4(11)
C10 C15 H15 117.4(11)
C21 C20 C19 119.39(15)
C21 C20 H20 121.9(12)
C19 C20 H20 118.7(12)
C22 C23 C18 121.39(15)
C22 C23 H23 118.8(12)
C18 C23 H23 119.8(12)
C4 C5 C6 126.84(15)
C4 C5 S1 112.35(11)
C6 C5 S1 120.81(13)
C4 C3 C2 111.63(15)
C4 C3 H3B 108.4(10)
C2 C3 H3B 109.8(10)
C4 C3 H3A 109.0(11)
C2 C3 H3A 110.6(11)
H3B C3 H3A 107.2(15)
C23 C22 C21 120.24(15)
C23 C22 H22 123.0(12)
C21 C22 H22 116.8(12)
C12 C13 C14 120.20(15)
C12 C13 H13 120.5(12)
C14 C13 H13 119.3(12)
C12 C11 C10 118.36(16)
C12 C11 H11 121.9(12)
C10 C11 H11 119.7(12)
C2 C1 C6 111.34(16)
C2 C1 H1B 110.5(11)
C6 C1 H1B 106.5(11)
C2 C1 H1A 110.6(13)
C6 C1 H1A 107.7(13)
H1B C1 H1A 110.1(17)
C13 C14 C15 117.97(16)
C13 C14 C16 121.71(16)
C15 C14 C16 120.32(17)
C5 C6 C1 109.79(15)
C5 C6 H6A 106.2(12)
C1 C6 H6A 111.4(12)
C5 C6 H6B 108.3(13)
C1 C6 H6B 108.3(13)
H6A C6 H6B 112.9(18)
C14 C16 H16A 109.5
C14 C16 H16B 109.5
H16A C16 H16B 109.5
C14 C16 H16C 109.5
H16A C16 H16C 109.5
H16B C16 H16C 109.5
C1 C2 C3 112.53(16)
C1 C2 H2A 107.9(13)
C3 C2 H2A 107.5(13)
C1 C2 H2B 110.1(13)
C3 C2 H2B 107.5(14)
H2A C2 H2B 111.4(18)
C13 C12 C11 122.19(17)
C13 C12 H12 119.6(12)
C11 C12 H12 118.2(12)
O2 C24 H24A 109.5
O2 C24 H24B 109.5
H24A C24 H24B 109.5
O2 C24 H24C 109.5
H24A C24 H24C 109.5
H24B C24 H24C 109.5

loop_
_geom_bond_atom_site_label_1
_geom_bond_atom_site_label_2
_geom_bond_site_symmetry_2
_geom_bond_distance
_geom_bond_publ_flag
S1 C5 . 1.7268(17) ?
S1 C8 . 1.7397(16) ?
N1 C9 . 1.3638(19) ?
N1 C10 . 1.4080(19) ?
N1 H1N . 0.844(19) ?
O1 C9 . 1.2215(18) ?
N2 C17 . 1.279(2) ?
N2 C8 . 1.3914(19) ?
C7 C8 . 1.386(2) ?
C7 C4 . 1.444(2) ?
C7 C9 . 1.497(2) ?
C18 C19 . 1.394(2) ?
C18 C23 . 1.400(2) ?
C18 C17 . 1.454(2) ?
C4 C5 . 1.360(2) ?
C4 C3 . 1.511(2) ?
C10 C15 . 1.394(2) ?
C10 C11 . 1.398(2) ?
C17 H17 . 0.946(19) ?
C19 C20 . 1.387(2) ?
C19 H19 . 0.967(19) ?
O2 C21 . 1.363(2) ?
O2 C24 . 1.418(2) ?
C21 C20 . 1.382(2) ?
C21 C22 . 1.395(2) ?
C15 C14 . 1.392(2) ?
C15 H15 . 0.947(17) ?
C20 H20 . 0.95(2) ?
C23 C22 . 1.367(2) ?
C23 H23 . 0.95(2) ?
C5 C6 . 1.504(2) ?
C3 C2 . 1.533(2) ?
C3 H3B . 1.005(19) ?
C3 H3A . 0.967(19) ?
C22 H22 . 1.01(2) ?
C13 C12 . 1.379(3) ?
C13 C14 . 1.387(3) ?
C13 H13 . 0.95(2) ?
C11 C12 . 1.387(2) ?
C11 H11 . 0.953(19) ?
C1 C2 . 1.511(3) ?
C1 C6 . 1.528(3) ?
C1 H1B . 1.05(2) ?
C1 H1A . 0.94(2) ?
C14 C16 . 1.512(3) ?
C6 H6A . 0.97(2) ?
C6 H6B . 1.00(2) ?
C16 H16A . 0.9600 ?
C16 H16B . 0.9600 ?
C16 H16C . 0.9600 ?
C2 H2A . 0.96(2) ?
C2 H2B . 1.00(2) ?
C12 H12 . 0.92(2) ?
C24 H24A . 0.9600 ?
C24 H24B . 0.9600 ?
C24 H24C . 0.9600 ?

loop_
_geom_hbond_atom_site_label_D
_geom_hbond_atom_site_label_H
_geom_hbond_atom_site_label_A
_geom_hbond_site_symmetry_A
_geom_hbond_distance_DH
_geom_hbond_distance_HA
_geom_hbond_distance_DA
_geom_hbond_angle_DHA
_geom_hbond_publ_flag
N1 H1N N2 . 0.84(2) 2.03(2) 2.766(2) 145(2) yes
C13 H13 O1 4_464 0.95(2) 2.47(2) 3.385(2) 160(2) yes

loop_
_geom_torsion_atom_site_label_1
_geom_torsion_atom_site_label_2
_geom_torsion_atom_site_label_3
_geom_torsion_atom_site_label_4
_geom_torsion
C10 N1 C9 O1 2.4(3)
C10 N1 C9 C7 -176.79(14)
C8 C7 C9 O1 173.33(15)
C4 C7 C9 O1 -6.8(2)
C8 C7 C9 N1 -7.4(2)
C4 C7 C9 N1 172.38(13)
C4 C7 C8 N2 179.84(13)
C9 C7 C8 N2 -0.3(2)
C4 C7 C8 S1 2.01(15)
C9 C7 C8 S1 -178.15(11)
C17 N2 C8 C7 174.02(15)
C17 N2 C8 S1 -8.4(2)
C5 S1 C8 C7 -1.10(12)
C5 S1 C8 N2 -179.01(12)
C8 C7 C4 C5 -2.16(18)
C9 C7 C4 C5 177.99(13)
C8 C7 C4 C3 177.22(15)
C9 C7 C4 C3 -2.6(2)
C9 N1 C10 C15 177.45(15)
C9 N1 C10 C11 -2.0(3)
C8 N2 C17 C18 176.09(13)
C19 C18 C17 N2 178.99(15)
C23 C18 C17 N2 -2.7(2)
C23 C18 C19 C20 -1.6(2)
C17 C18 C19 C20 176.81(15)
C24 O2 C21 C20 4.7(3)
C24 O2 C21 C22 -175.2(2)
C11 C10 C15 C14 -1.3(2)
N1 C10 C15 C14 179.16(15)
O2 C21 C20 C19 -179.21(16)
C22 C21 C20 C19 0.7(3)
C18 C19 C20 C21 0.6(3)
C19 C18 C23 C22 1.3(2)
C17 C18 C23 C22 -177.08(16)
C7 C4 C5 C6 -178.14(16)
C3 C4 C5 C6 2.4(3)
C7 C4 C5 S1 1.31(17)
C3 C4 C5 S1 -178.12(12)
C8 S1 C5 C4 -0.14(13)
C8 S1 C5 C6 179.34(15)
C5 C4 C3 C2 13.0(2)
C7 C4 C3 C2 -166.35(15)
C18 C23 C22 C21 -0.1(3)
O2 C21 C22 C23 178.93(16)
C20 C21 C22 C23 -1.0(3)
C15 C10 C11 C12 0.2(2)
N1 C10 C11 C12 179.68(16)
C12 C13 C14 C15 -0.6(3)
C12 C13 C14 C16 179.09(19)
C10 C15 C14 C13 1.5(3)
C10 C15 C14 C16 -178.16(17)
C4 C5 C6 C1 13.2(3)
S1 C5 C6 C1 -166.24(14)
C2 C1 C6 C5 -43.9(2)
C6 C1 C2 C3 62.1(2)
C4 C3 C2 C1 -44.6(2)
C14 C13 C12 C11 -0.5(3)
C10 C11 C12 C13 0.7(3)

loop_
_cod_related_entry_id
_cod_related_entry_database
_cod_related_entry_code
1 ChemSpider 30652393
